data_2217893
loop_
_publ_author_name
'Leyva Bailen, Patricia'
'Powell, Anthony V.'
'Vaqueiro, Paz'

_publ_section_title
;
 Bis(tetraphenylphosphonium) tetrasulfidotungstate(VI)
;
_journal_coeditor_code CS2070
_journal_issue 4
_journal_name_full 'Acta Crystallographica Section E'
_journal_page_first m574
_journal_paper_doi 10.1107/S1600536808007472
_journal_volume 64
_journal_year 2008
_chemical_formula_iupac '(C24 H20 P)2 [W S4]'
_chemical_formula_moiety '2(C24 H20 P +), S4 W 2-'
_chemical_formula_sum 'C48 H40 P2 S4 W'
_chemical_formula_weight 990.86
_chemical_name_systematic
;
Bis(tetraphenylphosphonium) tetrasulfidotungstate
;
_space_group_IT_number 15
_symmetry_cell_setting monoclinic
_symmetry_space_group_name_Hall '-C 2yc'
_symmetry_space_group_name_H-M 'C 1 2/c 1'
_atom_sites_solution_hydrogens geom
_atom_sites_solution_primary direct
_audit_creation_method CRYSTALS_ver_12.84
_cell_angle_alpha 90
_cell_angle_beta 91.242(2)
_cell_angle_gamma 90
_cell_formula_units_Z 4
_cell_length_a 11.1069(4)
_cell_length_b 19.4557(6)
_cell_length_c 20.2373(6)
_cell_measurement_reflns_used 6646
_cell_measurement_temperature 293
_cell_measurement_theta_max 30.5077
_cell_measurement_theta_min 2.0131
_cell_volume 4372.1(2)
_computing_cell_refinement 'APEX2 (Bruker, 2005)'
_computing_data_collection 'APEX2 (Bruker, 2005)'
_computing_data_reduction 'APEX2 (Bruker, 2005)'
_computing_molecular_graphics 'ATOMS (Dowty, 2000)'
_computing_publication_material 'CRYSTALS (Betteridge <i>et al.</i>,  2003)'
_computing_structure_refinement 'CRYSTALS (Betteridge <i>et al.</i>,  2003)'
_computing_structure_solution 'SIR92 (Altomare <i>et al.</i>,  1994)'
_diffrn_ambient_temperature 293
_diffrn_measured_fraction_theta_full 0.996
_diffrn_measured_fraction_theta_max 0.996
_diffrn_measurement_device_type
;
Bruker--Nonius APEXII CCD area-detector diffractometer
;
_diffrn_measurement_method \w/2\q
_diffrn_radiation_monochromator graphite
_diffrn_radiation_type 'Mo K\a'
_diffrn_radiation_wavelength 0.71073
_diffrn_reflns_av_R_equivalents 0.044
_diffrn_reflns_limit_h_max 15
_diffrn_reflns_limit_h_min -15
_diffrn_reflns_limit_k_max 26
_diffrn_reflns_limit_k_min -27
_diffrn_reflns_limit_l_max 28
_diffrn_reflns_limit_l_min -28
_diffrn_reflns_number 26702
_diffrn_reflns_theta_full 30.508
_diffrn_reflns_theta_max 30.508
_diffrn_reflns_theta_min 2.013
_diffrn_standards_number 0
_exptl_absorpt_coefficient_mu 2.939
_exptl_absorpt_correction_T_max 0.4141
_exptl_absorpt_correction_T_min 0.3514
_exptl_absorpt_correction_type multi-scan
_exptl_absorpt_process_details '(SADABS; Sheldrick, 1996)'
_exptl_crystal_colour yellow
_exptl_crystal_density_diffrn 1.505
_exptl_crystal_description block
_exptl_crystal_F_000 1984
_exptl_crystal_size_max 0.40
_exptl_crystal_size_mid 0.30
_exptl_crystal_size_min 0.30
_refine_diff_density_max 1.47
_refine_diff_density_min -0.63
_refine_ls_extinction_method None
_refine_ls_goodness_of_fit_ref 1.1124
_refine_ls_hydrogen_treatment constr
_refine_ls_matrix_type full
_refine_ls_number_parameters 249
_refine_ls_number_reflns 4008
_refine_ls_number_restraints 0
_refine_ls_R_factor_all 0.0538
_refine_ls_R_factor_gt 0.0270
_refine_ls_shift/su_max 0.002621
_refine_ls_structure_factor_coef F
_refine_ls_weighting_details
;
 Method, part 1, Chebychev polynomial,
 [weight] = 1.0/[A~0~*T~0~(x)+A~1~*T~1~(x) ... +A~n-1~]*T~n-1~(x)]
 where A~i~ are the Chebychev coefficients listed below and x= Fcalc/Fmax
 Method = Robust Weighting
 W = [weight] * [1-(deltaF/6*sigmaF)^2^]^2^
 A~i~ are:
 2.09 -0.539 1.80
;
_refine_ls_weighting_scheme calc
_refine_ls_wR_factor_all 0.0377
_refine_ls_wR_factor_gt 0.0312
_refine_ls_wR_factor_ref 0.0312
_reflns_number_gt 4008
_reflns_number_total 6646
_reflns_threshold_expression I>3\s(I)
_cod_data_source_file cs2070.cif
_cod_data_source_block I
_cod_depositor_comments
;
The following automatic conversions were performed:
'_symmetry_cell_setting' value 'Monoclinic' changed to 'monoclinic'
according to '/home/saulius/struct/CIF-dictionaries/cif_core.dic'
dictionary named 'cif_core.dic' version 2.4.1 from 2010-06-29.

Automatic conversion script
Id: cif_fix_enum 1527 2010-12-29 10:47:43Z saulius 

The following automatic conversions were performed:

'_symmetry_cell_setting' value 'Monoclinic' changed to 'monoclinic'
according to /home/saulius/struct/CIF-dictionaries/cif_core.dic
dictionary named 'cif_core.dic' version 2.4.1 from 2010-06-29.

Automatic conversion script
Id: cif_fix_values 1715 2011-07-08 13:25:40Z adriana 
;
_cod_original_sg_symbol_H-M 'C 2/c'
_cod_database_code 2217893
_cod_database_fobs_code 2217893

loop_
_symmetry_equiv_pos_as_xyz
x,y,z
-x,-y,-z
x+1/2,y+1/2,z
-x+1/2,-y+1/2,-z
-x,y,-z+1/2
x,-y,z+1/2
-x+1/2,y+1/2,-z+1/2
x+1/2,-y+1/2,z+1/2

loop_
_atom_site_type_symbol
_atom_site_label
_atom_site_fract_x
_atom_site_fract_y
_atom_site_fract_z
_atom_site_U_iso_or_equiv
_atom_site_adp_type
_atom_site_occupancy
W W1 0.0000 0.543792(10) 0.7500 0.0336 Uani 1.0000
S S2 0.10243(10) 0.60787(6) 0.82067(6) 0.0600 Uani 1.0000
S S3 0.12468(8) 0.47920(5) 0.69500(5) 0.0484 Uani 1.0000
P P4 0.40710(8) 0.63367(4) 0.57674(4) 0.0388 Uani 1.0000
C C5 0.3781(3) 0.70067(18) 0.63526(17) 0.0437 Uani 1.0000
C C6 0.3089(5) 0.6844(2) 0.6898(2) 0.0563 Uani 1.0000
C C7 0.2841(6) 0.7352(3) 0.7362(2) 0.0707 Uani 1.0000
C C8 0.3290(5) 0.8004(2) 0.7288(2) 0.0686 Uani 1.0000
C C9 0.3984(5) 0.8169(2) 0.6756(3) 0.0689 Uani 1.0000
C C10 0.4229(4) 0.7669(2) 0.6283(2) 0.0573 Uani 1.0000
C C11 0.5148(4) 0.66260(19) 0.5171(2) 0.0487 Uani 1.0000
C C12 0.4796(5) 0.7113(2) 0.4705(2) 0.0628 Uani 1.0000
C C13 0.5591(6) 0.7353(3) 0.4247(3) 0.0736 Uani 1.0000
C C14 0.6755(6) 0.7104(3) 0.4251(2) 0.0784 Uani 1.0000
C C15 0.7125(4) 0.6610(3) 0.4694(3) 0.0736 Uani 1.0000
C C16 0.6318(4) 0.6367(3) 0.5169(2) 0.0587 Uani 1.0000
C C17 0.4672(3) 0.56172(17) 0.62141(17) 0.0385 Uani 1.0000
C C18 0.5678(4) 0.5713(2) 0.6630(2) 0.0510 Uani 1.0000
C C19 0.6220(4) 0.5167(3) 0.6945(2) 0.0565 Uani 1.0000
C C20 0.5746(4) 0.4515(3) 0.68513(19) 0.0595 Uani 1.0000
C C21 0.4726(4) 0.44106(19) 0.6465(2) 0.0550 Uani 1.0000
C C22 0.4181(3) 0.49626(19) 0.61360(18) 0.0445 Uani 1.0000
C C23 0.2728(3) 0.60850(18) 0.53184(17) 0.0396 Uani 1.0000
C C24 0.2857(4) 0.5749(2) 0.4718(2) 0.0528 Uani 1.0000
C C25 0.1833(4) 0.5528(2) 0.43687(19) 0.0583 Uani 1.0000
C C26 0.0705(4) 0.5641(2) 0.4617(2) 0.0538 Uani 1.0000
C C27 0.0588(4) 0.5965(2) 0.5217(2) 0.0542 Uani 1.0000
C C28 0.1588(3) 0.6183(2) 0.55694(18) 0.0471 Uani 1.0000
H H61 0.2773 0.6368 0.6957 0.0679 Uiso 1.0000
H H71 0.2337 0.7241 0.7750 0.0853 Uiso 1.0000
H H81 0.3108 0.8363 0.7624 0.0823 Uiso 1.0000
H H91 0.4312 0.8644 0.6708 0.0827 Uiso 1.0000
H H101 0.4725 0.7788 0.5893 0.0687 Uiso 1.0000
H H121 0.3955 0.7294 0.4702 0.0758 Uiso 1.0000
H H131 0.5329 0.7706 0.3915 0.0887 Uiso 1.0000
H H141 0.7338 0.7287 0.3926 0.0950 Uiso 1.0000
H H151 0.7961 0.6423 0.4681 0.0883 Uiso 1.0000
H H161 0.6583 0.6014 0.5500 0.0706 Uiso 1.0000
H H181 0.6007 0.6186 0.6700 0.0612 Uiso 1.0000
H H191 0.6946 0.5237 0.7237 0.0677 Uiso 1.0000
H H201 0.6152 0.4114 0.7068 0.0719 Uiso 1.0000
H H211 0.4376 0.3940 0.6421 0.0663 Uiso 1.0000
H H221 0.3450 0.4889 0.5848 0.0533 Uiso 1.0000
H H241 0.3675 0.5666 0.4538 0.0636 Uiso 1.0000
H H251 0.1918 0.5287 0.3936 0.0699 Uiso 1.0000
H H261 -0.0027 0.5489 0.4362 0.0647 Uiso 1.0000
H H271 -0.0231 0.6043 0.5398 0.0652 Uiso 1.0000
H H281 0.1494 0.6412 0.6007 0.0565 Uiso 1.0000

loop_
_atom_site_aniso_label
_atom_site_aniso_U_11
_atom_site_aniso_U_22
_atom_site_aniso_U_33
_atom_site_aniso_U_12
_atom_site_aniso_U_13
_atom_site_aniso_U_23
W1 0.03259(9) 0.03114(9) 0.03738(10) 0.0000 0.00442(6) 0.0000
S2 0.0597(6) 0.0606(6) 0.0602(6) -0.0175(5) 0.0126(5) -0.0253(5)
S3 0.0416(4) 0.0516(5) 0.0522(5) 0.0069(3) 0.0016(4) -0.0151(4)
P4 0.0428(4) 0.0362(4) 0.0375(4) -0.0004(3) 0.0005(3) 0.0010(3)
C5 0.0527(19) 0.0390(17) 0.0391(17) -0.0021(14) -0.0030(14) -0.0012(13)
C6 0.080(3) 0.0410(19) 0.048(2) -0.0067(18) 0.0104(19) -0.0017(16)
C7 0.106(4) 0.059(3) 0.047(2) -0.010(3) 0.015(2) -0.0086(19)
C8 0.104(4) 0.048(2) 0.054(2) 0.010(2) -0.006(2) -0.0130(19)
C9 0.097(4) 0.039(2) 0.070(3) -0.008(2) -0.011(3) -0.0022(19)
C10 0.073(3) 0.043(2) 0.056(2) -0.0090(18) 0.0019(19) -0.0008(17)
C11 0.056(2) 0.0402(17) 0.050(2) -0.0044(15) 0.0076(16) -0.0003(15)
C12 0.082(3) 0.049(2) 0.058(2) 0.004(2) 0.016(2) 0.0115(19)
C13 0.107(4) 0.051(2) 0.064(3) -0.009(3) 0.021(3) 0.009(2)
C14 0.094(4) 0.086(4) 0.057(3) -0.044(3) 0.024(3) -0.005(3)
C15 0.051(2) 0.100(4) 0.070(3) -0.016(2) 0.011(2) -0.004(3)
C16 0.052(2) 0.069(3) 0.055(2) -0.0096(19) 0.0031(18) 0.000(2)
C17 0.0371(15) 0.0405(17) 0.0380(15) -0.0014(12) 0.0021(12) 0.0007(12)
C18 0.0441(18) 0.063(2) 0.0460(19) -0.0070(17) -0.0037(15) 0.0060(17)
C19 0.0375(17) 0.086(3) 0.046(2) 0.0089(18) -0.0010(15) 0.0100(19)
C20 0.064(2) 0.070(3) 0.0445(18) 0.030(2) 0.0064(16) 0.014(2)
C21 0.073(3) 0.041(2) 0.051(2) 0.0101(17) 0.0088(18) -0.0020(15)
C22 0.0474(18) 0.0428(18) 0.0432(18) 0.0004(14) -0.0007(14) 0.0007(14)
C23 0.0432(17) 0.0389(16) 0.0367(16) 0.0049(13) -0.0013(13) 0.0034(13)
C24 0.0441(19) 0.067(2) 0.048(2) 0.0043(17) 0.0033(15) -0.0106(18)
C25 0.065(2) 0.068(3) 0.0409(18) -0.002(2) -0.0046(16) -0.0115(18)
C26 0.057(2) 0.061(2) 0.0439(19) -0.0073(17) -0.0063(16) 0.0061(16)
C27 0.0419(18) 0.067(2) 0.054(2) -0.0001(17) 0.0058(16) 0.0019(18)
C28 0.0487(19) 0.054(2) 0.0388(17) 0.0032(16) 0.0029(14) -0.0019(15)

loop_
_atom_type_symbol
_atom_type_scat_dispersion_real
_atom_type_scat_dispersion_imag
_atom_type_scat_source
C 0.0033 0.0016 'International Tables Vol C 4.2.6.8 and 6.1.1.4'
H 0.0000 0.0000 'International Tables Vol C 4.2.6.8 and 6.1.1.4'
N 0.0061 0.0033 'International Tables Vol C 4.2.6.8 and 6.1.1.4'
O 0.0106 0.0060 'International Tables Vol C 4.2.6.8 and 6.1.1.4'
P 0.1023 0.0942 'International Tables Vol C 4.2.6.8 and 6.1.1.4'
S 0.1246 0.1234 'International Tables Vol C 4.2.6.8 and 6.1.1.4'
Br -0.2901 2.4595 'International Tables Vol C 4.2.6.8 and 6.1.1.4'
W -0.8490 6.8722 'International Tables Vol C 4.2.6.8 and 6.1.1.4'

loop_
_geom_angle_atom_site_label_1
_geom_angle_atom_site_label_2
_geom_angle_atom_site_label_3
_geom_angle_site_symmetry_1
_geom_angle_site_symmetry_3
_geom_angle
_geom_angle_publ_flag
S2 W1 S3 5_556 5_556 109.40(4) yes
S2 W1 S2 5_556 . 110.82(7) yes
S3 W1 S2 5_556 . 108.59(4) yes
S2 W1 S3 5_556 . 108.59(4) yes
S3 W1 S3 5_556 . 110.02(6) yes
S2 W1 S3 . . 109.40(4) yes
C5 P4 C11 . . 110.19(17) no
C5 P4 C17 . . 107.77(16) no
C11 P4 C17 . . 109.65(17) no
C5 P4 C23 . . 111.88(17) no
C11 P4 C23 . . 107.53(18) no
C17 P4 C23 . . 109.81(16) no
P4 C5 C6 . . 117.8(3) no
P4 C5 C10 . . 122.5(3) no
C6 C5 C10 . . 119.7(4) no
C5 C6 C7 . . 119.5(4) no
C5 C6 H61 . . 120.3 no
C7 C6 H61 . . 120.2 no
C6 C7 C8 . . 120.2(4) no
C6 C7 H71 . . 120.0 no
C8 C7 H71 . . 119.8 no
C7 C8 C9 . . 120.8(4) no
C7 C8 H81 . . 119.6 no
C9 C8 H81 . . 119.7 no
C8 C9 C10 . . 119.7(4) no
C8 C9 H91 . . 120.1 no
C10 C9 H91 . . 120.2 no
C9 C10 C5 . . 120.1(4) no
C9 C10 H101 . . 119.9 no
C5 C10 H101 . . 120.0 no
P4 C11 C12 . . 119.1(3) no
P4 C11 C16 . . 121.3(3) no
C12 C11 C16 . . 119.5(4) no
C11 C12 C13 . . 121.0(5) no
C11 C12 H121 . . 119.6 no
C13 C12 H121 . . 119.5 no
C12 C13 C14 . . 119.4(5) no
C12 C13 H131 . . 120.3 no
C14 C13 H131 . . 120.3 no
C13 C14 C15 . . 121.2(4) no
C13 C14 H141 . . 119.4 no
C15 C14 H141 . . 119.4 no
C14 C15 C16 . . 119.6(5) no
C14 C15 H151 . . 120.2 no
C16 C15 H151 . . 120.2 no
C15 C16 C11 . . 119.2(4) no
C15 C16 H161 . . 120.4 no
C11 C16 H161 . . 120.4 no
P4 C17 C18 . . 119.1(3) no
P4 C17 C22 . . 121.2(3) no
C18 C17 C22 . . 119.7(3) no
C17 C18 C19 . . 121.0(4) no
C17 C18 H181 . . 119.6 no
C19 C18 H181 . . 119.5 no
C18 C19 C20 . . 119.0(4) no
C18 C19 H191 . . 120.6 no
C20 C19 H191 . . 120.4 no
C19 C20 C21 . . 121.2(4) no
C19 C20 H201 . . 119.3 no
C21 C20 H201 . . 119.5 no
C20 C21 C22 . . 120.0(4) no
C20 C21 H211 . . 120.0 no
C22 C21 H211 . . 120.0 no
C21 C22 C17 . . 119.0(4) no
C21 C22 H221 . . 120.4 no
C17 C22 H221 . . 120.6 no
P4 C23 C24 . . 118.0(3) no
P4 C23 C28 . . 122.1(3) no
C24 C23 C28 . . 119.8(3) no
C23 C24 C25 . . 119.3(4) no
C23 C24 H241 . . 120.3 no
C25 C24 H241 . . 120.3 no
C24 C25 C26 . . 120.3(4) no
C24 C25 H251 . . 119.8 no
C26 C25 H251 . . 119.9 no
C25 C26 C27 . . 119.9(4) no
C25 C26 H261 . . 120.0 no
C27 C26 H261 . . 120.0 no
C26 C27 C28 . . 120.5(4) no
C26 C27 H271 . . 119.7 no
C28 C27 H271 . . 119.8 no
C23 C28 C27 . . 120.1(3) no
C23 C28 H281 . . 120.0 no
C27 C28 H281 . . 119.9 no

loop_
_geom_bond_atom_site_label_1
_geom_bond_atom_site_label_2
_geom_bond_site_symmetry_2
_geom_bond_distance
_geom_bond_publ_flag
W1 S2 5_556 2.1962(10) yes
W1 S3 5_556 2.1915(9) yes
W1 S2 . 2.1962(10) yes
W1 S3 . 2.1915(9) yes
P4 C5 . 1.795(4) no
P4 C11 . 1.807(4) no
P4 C17 . 1.788(3) no
P4 C23 . 1.797(4) no
C5 C6 . 1.395(5) no
C5 C10 . 1.390(5) no
C6 C7 . 1.394(6) no
C6 H61 . 0.998 no
C7 C8 . 1.374(7) no
C7 H71 . 0.997 no
C8 C9 . 1.376(8) no
C8 H81 . 0.998 no
C9 C10 . 1.394(7) no
C9 H91 . 0.999 no
C10 H101 . 0.999 no
C11 C12 . 1.388(6) no
C11 C16 . 1.394(6) no
C12 C13 . 1.375(7) no
C12 H121 . 0.999 no
C13 C14 . 1.380(9) no
C13 H131 . 0.999 no
C14 C15 . 1.371(9) no
C14 H141 . 0.999 no
C15 C16 . 1.409(6) no
C15 H151 . 0.998 no
C16 H161 . 0.999 no
C17 C18 . 1.396(5) no
C17 C22 . 1.393(5) no
C18 C19 . 1.371(6) no
C18 H181 . 0.999 no
C19 C20 . 1.384(7) no
C19 H191 . 0.999 no
C20 C21 . 1.378(7) no
C20 H201 . 0.998 no
C21 C22 . 1.395(6) no
C21 H211 . 0.999 no
C22 H221 . 0.999 no
C23 C24 . 1.390(5) no
C23 C28 . 1.388(5) no
C24 C25 . 1.393(6) no
C24 H241 . 0.999 no
C25 C26 . 1.378(6) no
C25 H251 . 1.000 no
C26 C27 . 1.377(6) no
C26 H261 . 0.998 no
C27 C28 . 1.374(6) no
C27 H271 . 0.999 no
C28 H281 . 0.999 no
